data_1525613
loop_
_publ_author_name
'Bartl, H.'

_publ_section_title
;
 Roentgen-Einkristalluntersuchungen an (Ca O)3 (Al2 O3) (H2 O)6 und an (Ca
 O)12 (Al2 O3)7 (H2 O), neuer Vorschlag zur (Ca O)12 (Al2 O3)7-Struktur
;
_journal_name_full
;
Neues Jahrbuch fuer Mineralogie. Monatshefte (Band=Jahr) (1950-)
;
_journal_page_first 404
_journal_page_last 413
_journal_volume 1969
_journal_year 1969
_chemical_formula_sum 'Al14 Ca12 O31.9992'
_chemical_name_systematic 'Ca12 Al14 O33 (H2 O)'
_space_group_IT_number 220
_symmetry_space_group_name_Hall 'I -4bd 2c 3'
_symmetry_space_group_name_H-M 'I -4 3 d'
_cell_angle_alpha 90
_cell_angle_beta 90
_cell_angle_gamma 90
_cell_formula_units_Z 2
_cell_length_a 11.98
_cell_length_b 11.98
_cell_length_c 11.98
_cell_volume 1719.374
_citation_journal_id_ASTM NJMMAW
_cod_data_source_file Bartl_NJMMAW_1969_894.cif
_cod_data_source_block Al14Ca12O31.9992
_cod_database_code 1525613

loop_
_symmetry_equiv_pos_as_xyz
x,y,z
y+1/4,-x+3/4,-z+1/4
-x,-y+1/2,z
-y+3/4,x+3/4,-z+1/4
x,-y,-z+1/2
-y+1/4,-x+3/4,z+3/4
-x,y+1/2,-z+1/2
y+3/4,x+3/4,z+3/4
z,x,y
x+1/4,-z+3/4,-y+1/4
-z,-x+1/2,y
-x+3/4,z+3/4,-y+1/4
z,-x,-y+1/2
-x+1/4,-z+3/4,y+3/4
-z,x+1/2,-y+1/2
x+3/4,z+3/4,y+3/4
y,z,x
y,-z,-x+1/2
-z+1/4,-y+3/4,x+3/4
-y,z+1/2,-x+1/2
z+1/4,y+1/4,x+1/4
-y+1/2,-z,x+1/2
-z+1/4,y+1/4,-x+3/4
z+3/4,-y+1/4,-x+3/4
x+1/2,y+1/2,z+1/2
y+3/4,-x+5/4,-z+3/4
-x+1/2,-y+1,z+1/2
-y+5/4,x+5/4,-z+3/4
x+1/2,-y+1/2,-z+1
-y+3/4,-x+5/4,z+5/4
-x+1/2,y+1,-z+1
y+5/4,x+5/4,z+5/4
z+1/2,x+1/2,y+1/2
x+3/4,-z+5/4,-y+3/4
-z+1/2,-x+1,y+1/2
-x+5/4,z+5/4,-y+3/4
z+1/2,-x+1/2,-y+1
-x+3/4,-z+5/4,y+5/4
-z+1/2,x+1,-y+1
x+5/4,z+5/4,y+5/4
y+1/2,z+1/2,x+1/2
y+1/2,-z+1/2,-x+1
-z+3/4,-y+5/4,x+5/4
-y+1/2,z+1,-x+1
z+3/4,y+3/4,x+3/4
-y+1,-z+1/2,x+1
-z+3/4,y+3/4,-x+5/4
z+5/4,-y+3/4,-x+5/4

loop_
_atom_site_label
_atom_site_type_symbol
_atom_site_fract_x
_atom_site_fract_y
_atom_site_fract_z
_atom_site_occupancy
_atom_site_U_iso_or_equiv
Ca1 Ca+2 0 0.25 0.1549 1 0.0
O1 O-2 0.3982 0.0522 0.1549 1 0.0
Al1 Al+3 0.0152 0.0152 0.0152 1 0.0
Al2 Al+3 -0.125 0 0.25 0.67 0.0
Al3 Al+3 0.125 0 -0.25 0.33 0.0
O2 O-2 0.0041 0.0556 0.1436 0.3333 0.0
